data_7129300
loop_
_publ_author_name
'Jiang, Shengjie'
'Cai, Yanping'
'Carpentier, Ambre'
'del Rosal, Iker'
'Maron, Laurent'
'Xu, Xin'

_publ_section_title
;
 Nickel-catalyzed synthesis of Zn(i)--Zn(i) bonded compounds
;
_journal_name_full 'Chemical Communications'
_journal_paper_doi 10.1039/D1CC05719G
_journal_year 2021
_chemical_formula_moiety 'C66 H80 N4 Ni O2 P2 Zn2'
_chemical_formula_sum 'C66 H80 N4 Ni O2 P2 Zn2'
_chemical_formula_weight 1212.76
_space_group_crystal_system monoclinic
_space_group_IT_number 14
_space_group_name_Hall '-P 2yn'
_space_group_name_H-M_alt 'P 1 21/n 1'
_atom_sites_solution_hydrogens geom
_atom_sites_solution_primary dual
_audit_creation_date 2019-03-15
_audit_creation_method
;
Olex2 1.2
(compiled 2018.05.29 svn.r3508 for OlexSys, GUI svn.r5506)
;
_audit_update_record
;
2021-07-27 deposited with the CCDC.	2021-11-15 downloaded from the CCDC.
;
_cell_angle_alpha 90
_cell_angle_beta 90.0240(10)
_cell_angle_gamma 90
_cell_formula_units_Z 4
_cell_length_a 8.8752(4)
_cell_length_b 14.3633(6)
_cell_length_c 48.0556(19)
_cell_measurement_reflns_used 9377
_cell_measurement_temperature 120(2)
_cell_measurement_theta_max 27.26
_cell_measurement_theta_min 2.33
_cell_volume 6126.0(4)
_computing_cell_refinement 'SAINT v8.37A (Bruker, 2015)'
_computing_data_reduction 'SAINT v8.37A (Bruker, 2015)'
_computing_molecular_graphics 'Olex2 (Dolomanov et al., 2009)'
_computing_publication_material 'Olex2 (Dolomanov et al., 2009)'
_computing_structure_refinement 'ShelXL (Sheldrick, 2015)'
_computing_structure_solution 'ShelXT (Sheldrick, 2015)'
_diffrn_ambient_temperature 120(2)
_diffrn_measured_fraction_theta_full 0.998
_diffrn_measured_fraction_theta_max 0.997
_diffrn_measurement_device_type 'Bruker APEX-II CCD'
_diffrn_measurement_method '\f and \w scans'
_diffrn_radiation_type MoK\a
_diffrn_radiation_wavelength 0.71073
_diffrn_reflns_av_R_equivalents 0.0841
_diffrn_reflns_av_unetI/netI 0.0471
_diffrn_reflns_Laue_measured_fraction_full 0.998
_diffrn_reflns_Laue_measured_fraction_max 0.997
_diffrn_reflns_limit_h_max 11
_diffrn_reflns_limit_h_min -10
_diffrn_reflns_limit_k_max 18
_diffrn_reflns_limit_k_min -18
_diffrn_reflns_limit_l_max 62
_diffrn_reflns_limit_l_min -62
_diffrn_reflns_number 127462
_diffrn_reflns_point_group_measured_fraction_full 0.998
_diffrn_reflns_point_group_measured_fraction_max 0.997
_diffrn_reflns_theta_full 25.242
_diffrn_reflns_theta_max 27.505
_diffrn_reflns_theta_min 2.333
_diffrn_standards_number 0
_exptl_absorpt_coefficient_mu 1.179
_exptl_absorpt_correction_T_max 0.7456
_exptl_absorpt_correction_T_min 0.6188
_exptl_absorpt_correction_type multi-scan
_exptl_absorpt_process_details
;
SADABS-2016/2 (Bruker,2016/2) was used for absorption correction.
wR2(int) was 0.1355 before and 0.0773 after correction.
The Ratio of minimum to maximum transmission is 0.8299.
The \l/2 correction factor is Not present.
;
_exptl_crystal_colour Colourless
_exptl_crystal_density_diffrn 1.315
_exptl_crystal_description BLOCK
_exptl_crystal_F_000 2552
_exptl_crystal_size_max 0.18
_exptl_crystal_size_mid 0.12
_exptl_crystal_size_min 0.08
_refine_diff_density_max 0.736
_refine_diff_density_min -0.622
_refine_diff_density_rms 0.096
_refine_ls_extinction_method none
_refine_ls_goodness_of_fit_ref 1.024
_refine_ls_hydrogen_treatment constr
_refine_ls_matrix_type full
_refine_ls_number_parameters 706
_refine_ls_number_reflns 14051
_refine_ls_number_restraints 0
_refine_ls_restrained_S_all 1.024
_refine_ls_R_factor_all 0.0650
_refine_ls_R_factor_gt 0.0366
_refine_ls_shift/su_max 0.005
_refine_ls_shift/su_mean 0.001
_refine_ls_structure_factor_coef Fsqd
_refine_ls_weighting_details 'w=1/[\s^2^(Fo^2^)+13.2829P] where P=(Fo^2^+2Fc^2^)/3'
_refine_ls_weighting_scheme calc
_refine_ls_wR_factor_gt 0.0697
_refine_ls_wR_factor_ref 0.0869
_reflns_Friedel_coverage 0.000
_reflns_number_gt 10765
_reflns_number_total 14051
_reflns_threshold_expression 'I > 2\s(I)'
_cod_data_source_file d1cc05719g2.cif
_cod_data_source_block Complex_5
_cod_depositor_comments
;
The following automatic conversions were performed:

data item '_exptl_absorpt_correction_type' value 'Multi-scan' was
changed to 'multi-scan' in accordance with the
/home/data/users/saulius/crontab/automatic-downloads/rss-feeds/RSC/lib/dictionaries/cif_core.dic
dictionary named 'cif_core.dic' version 2.4.2 last updated on
2011-04-26.

Automatic conversion script
Id: cif_fix_values 7556 2019-12-06 15:28:31Z antanas 
;
_cod_database_code 7129300
_shelx_shelxl_version_number 2018/3
_shelx_space_group_comment
;
The symmetry employed for this shelxl refinement is uniquely defined
by the following loop, which should always be used as a source of
symmetry information in preference to the above space-group names.
They are only intended as comments.
;
_olex2_refinement_description
;
1. Fixed Uiso
 At 1.2 times of:
  All C(H) groups, All C(H,H) groups
 At 1.5 times of:
  All C(H,H,H) groups
2.a Ternary CH refined with riding coordinates:
 C27(H27), C30(H30), C59(H59), C62(H62)
2.b Secondary CH2 refined with riding coordinates:
 C6(H6A,H6B), C7(H7A,H7B), C8(H8A,H8B), C38(H38A,H38B), C39(H39A,H39B),
 C40(H40A,H40B)
2.c Aromatic/amide H refined with riding coordinates:
 C3(H3), C10(H10), C11(H11), C12(H12), C13(H13), C14(H14), C16(H16), C17(H17),
 C18(H18), C19(H19), C20(H20), C23(H23), C24(H24), C25(H25), C35(H35), C42(H42),
  C43(H43), C44(H44), C45(H45), C46(H46), C48(H48), C49(H49), C50(H50),
 C51(H51), C52(H52), C55(H55), C56(H56), C57(H57)
2.d Idealised Me refined as rotating group:
 C1(H1A,H1B,H1C), C5(H5A,H5B,H5C), C28(H28A,H28B,H28C), C29(H29A,H29B,H29C),
 C31(H31A,H31B,H31C), C32(H32A,H32B,H32C), C33(H33A,H33B,H33C), C37(H37A,H37B,
 H37C), C60(H60A,H60B,H60C), C61(H61A,H61B,H61C), C63(H63A,H63B,H63C), C64(H64A,
 H64B,H64C)
;
_olex2_submission_special_instructions 'No special instructions were received'

loop_
_space_group_symop_operation_xyz
'x, y, z'
'-x+1/2, y+1/2, -z+1/2'
'-x, -y, -z'
'x-1/2, -y-1/2, z-1/2'

loop_
_atom_site_label
_atom_site_type_symbol
_atom_site_fract_x
_atom_site_fract_y
_atom_site_fract_z
_atom_site_U_iso_or_equiv
_atom_site_adp_type
_atom_site_occupancy
_atom_site_site_symmetry_order
_atom_site_calc_flag
_atom_site_refinement_flags_posn
_atom_site_refinement_flags_adp
_atom_site_refinement_flags_occupancy
_atom_site_disorder_assembly
_atom_site_disorder_group
Zn1 Zn 0.47015(3) 0.41417(2) 0.66375(2) 0.01539(7) Uani 1 1 d . . . . .
Ni1 Ni 0.38936(4) 0.15168(2) 0.54361(2) 0.01894(8) Uani 1 1 d . . . . .
P1 P 0.56745(7) 0.25908(5) 0.54753(2) 0.01612(14) Uani 1 1 d . . . . .
O1 O 0.4985(3) -0.03978(15) 0.54104(5) 0.0428(6) Uani 1 1 d . . . . .
N1 N 0.4481(2) 0.37655(14) 0.70361(4) 0.0148(4) Uani 1 1 d . . . . .
C1 C 0.4938(3) 0.27817(18) 0.74485(5) 0.0213(6) Uani 1 1 d . . . . .
H1A H 0.534317 0.215911 0.748568 0.032 Uiso 1 1 calc GR . . . .
H1B H 0.385731 0.279018 0.748981 0.032 Uiso 1 1 calc GR . . . .
H1C H 0.545588 0.323794 0.756627 0.032 Uiso 1 1 calc GR . . . .
Zn2 Zn 0.33928(3) 0.52421(2) 0.63576(2) 0.01529(7) Uani 1 1 d . . . . .
P2 P 0.22720(8) 0.15280(5) 0.57859(2) 0.01724(14) Uani 1 1 d . . . . .
O2 O 0.2749(3) 0.18715(17) 0.48771(4) 0.0392(6) Uani 1 1 d . . . . .
N2 N 0.6321(2) 0.32132(14) 0.65536(4) 0.0157(4) Uani 1 1 d . . . . .
C2 C 0.5185(3) 0.30257(17) 0.71449(5) 0.0159(5) Uani 1 1 d . . . . .
N3 N 0.3591(2) 0.66098(14) 0.62919(4) 0.0158(4) Uani 1 1 d . . . . .
C3 C 0.6153(3) 0.24397(18) 0.69974(5) 0.0185(5) Uani 1 1 d . . . . .
H3 H 0.649315 0.190667 0.709620 0.022 Uiso 1 1 calc R . . . .
N4 N 0.1720(2) 0.50742(14) 0.60849(4) 0.0155(4) Uani 1 1 d . . . . .
C4 C 0.6698(3) 0.25244(17) 0.67240(5) 0.0172(5) Uani 1 1 d . . . . .
C5 C 0.7795(3) 0.17732(19) 0.66308(6) 0.0239(6) Uani 1 1 d . . . . .
H5A H 0.784263 0.128242 0.677216 0.036 Uiso 1 1 calc GR . . . .
H5B H 0.879781 0.204635 0.660596 0.036 Uiso 1 1 calc GR . . . .
H5C H 0.745132 0.150676 0.645404 0.036 Uiso 1 1 calc GR . . . .
C6 C 0.7016(3) 0.32428(18) 0.62764(5) 0.0176(5) Uani 1 1 d . . . . .
H6A H 0.803063 0.295762 0.628586 0.021 Uiso 1 1 calc R . . . .
H6B H 0.713867 0.389980 0.621843 0.021 Uiso 1 1 calc R . . . .
C7 C 0.6075(3) 0.27290(19) 0.60597(5) 0.0187(5) Uani 1 1 d . . . . .
H7A H 0.512256 0.307282 0.602857 0.022 Uiso 1 1 calc R . . . .
H7B H 0.581565 0.210289 0.613134 0.022 Uiso 1 1 calc R . . . .
C8 C 0.6910(3) 0.26280(19) 0.57824(5) 0.0181(5) Uani 1 1 d . . . . .
H8A H 0.751609 0.204973 0.578769 0.022 Uiso 1 1 calc R . . . .
H8B H 0.761609 0.315710 0.576197 0.022 Uiso 1 1 calc R . . . .
C9 C 0.7126(3) 0.25175(19) 0.52012(5) 0.0186(5) Uani 1 1 d . . . . .
C10 C 0.7055(3) 0.1804(2) 0.50061(5) 0.0230(6) Uani 1 1 d . . . . .
H10 H 0.623681 0.137816 0.500979 0.028 Uiso 1 1 calc R . . . .
C11 C 0.8178(3) 0.1709(2) 0.48052(6) 0.0279(7) Uani 1 1 d . . . . .
H11 H 0.812034 0.122302 0.467162 0.033 Uiso 1 1 calc R . . . .
C12 C 0.9369(3) 0.2323(2) 0.48009(6) 0.0281(7) Uani 1 1 d . . . . .
H12 H 1.013911 0.225655 0.466498 0.034 Uiso 1 1 calc R . . . .
C13 C 0.9450(3) 0.3037(2) 0.49940(6) 0.0277(6) Uani 1 1 d . . . . .
H13 H 1.027534 0.345769 0.499094 0.033 Uiso 1 1 calc R . . . .
C14 C 0.8329(3) 0.3137(2) 0.51910(6) 0.0224(6) Uani 1 1 d . . . . .
H14 H 0.838042 0.363417 0.532093 0.027 Uiso 1 1 calc R . . . .
C15 C 0.5055(3) 0.38075(18) 0.54385(5) 0.0186(5) Uani 1 1 d . . . . .
C16 C 0.3983(3) 0.4005(2) 0.52353(6) 0.0242(6) Uani 1 1 d . . . . .
H16 H 0.361497 0.351500 0.512128 0.029 Uiso 1 1 calc R . . . .
C17 C 0.3440(3) 0.4900(2) 0.51953(6) 0.0295(7) Uani 1 1 d . . . . .
H17 H 0.272223 0.501843 0.505295 0.035 Uiso 1 1 calc R . . . .
C18 C 0.3940(4) 0.5621(2) 0.53621(6) 0.0320(7) Uani 1 1 d . . . . .
H18 H 0.356890 0.623451 0.533558 0.038 Uiso 1 1 calc R . . . .
C19 C 0.4989(4) 0.5437(2) 0.55683(6) 0.0353(8) Uani 1 1 d . . . . .
H19 H 0.532826 0.592578 0.568569 0.042 Uiso 1 1 calc R . . . .
C20 C 0.5551(3) 0.4539(2) 0.56047(6) 0.0276(6) Uani 1 1 d . . . . .
H20 H 0.628248 0.442523 0.574496 0.033 Uiso 1 1 calc R . . . .
C21 C 0.3632(3) 0.43500(17) 0.72193(5) 0.0166(5) Uani 1 1 d . . . . .
C22 C 0.4394(3) 0.49705(17) 0.73980(5) 0.0178(5) Uani 1 1 d . . . . .
C23 C 0.3548(3) 0.55087(18) 0.75810(6) 0.0227(6) Uani 1 1 d . . . . .
H23 H 0.405069 0.591375 0.770685 0.027 Uiso 1 1 calc R . . . .
C24 C 0.1993(3) 0.5466(2) 0.75836(6) 0.0251(6) Uani 1 1 d . . . . .
H24 H 0.143531 0.583461 0.771135 0.030 Uiso 1 1 calc R . . . .
C25 C 0.1255(3) 0.4887(2) 0.73998(6) 0.0248(6) Uani 1 1 d . . . . .
H25 H 0.018518 0.487304 0.739898 0.030 Uiso 1 1 calc R . . . .
C26 C 0.2050(3) 0.43207(18) 0.72150(6) 0.0196(6) Uani 1 1 d . . . . .
C27 C 0.6097(3) 0.50801(19) 0.73872(6) 0.0217(6) Uani 1 1 d . . . . .
H27 H 0.653170 0.450020 0.730471 0.026 Uiso 1 1 calc R . . . .
C28 C 0.6501(4) 0.5896(2) 0.71972(7) 0.0360(7) Uani 1 1 d . . . . .
H28A H 0.759870 0.594438 0.718176 0.054 Uiso 1 1 calc GR . . . .
H28B H 0.609577 0.647355 0.727565 0.054 Uiso 1 1 calc GR . . . .
H28C H 0.606589 0.579200 0.701226 0.054 Uiso 1 1 calc GR . . . .
C29 C 0.6795(3) 0.5218(2) 0.76753(6) 0.0337(7) Uani 1 1 d . . . . .
H29A H 0.789549 0.518989 0.766073 0.050 Uiso 1 1 calc GR . . . .
H29B H 0.644153 0.472654 0.780067 0.050 Uiso 1 1 calc GR . . . .
H29C H 0.649559 0.582676 0.774906 0.050 Uiso 1 1 calc GR . . . .
C30 C 0.1182(3) 0.36693(19) 0.70260(6) 0.0255(6) Uani 1 1 d . . . . .
H30 H 0.191228 0.338768 0.689186 0.031 Uiso 1 1 calc R . . . .
C31 C 0.0488(5) 0.2883(3) 0.71949(9) 0.0616(13) Uani 1 1 d . . . . .
H31A H 0.000248 0.243787 0.706908 0.092 Uiso 1 1 calc GR . . . .
H31B H -0.026368 0.313889 0.732319 0.092 Uiso 1 1 calc GR . . . .
H31C H 0.127856 0.256631 0.730131 0.092 Uiso 1 1 calc GR . . . .
C32 C -0.0032(3) 0.4167(2) 0.68580(6) 0.0293(7) Uani 1 1 d . . . . .
H32A H -0.050485 0.372592 0.672929 0.044 Uiso 1 1 calc GR . . . .
H32B H 0.042475 0.467755 0.675223 0.044 Uiso 1 1 calc GR . . . .
H32C H -0.079645 0.441825 0.698457 0.044 Uiso 1 1 calc GR . . . .
C33 C 0.3209(3) 0.80756(18) 0.60351(6) 0.0244(6) Uani 1 1 d . . . . .
H33A H 0.281290 0.826196 0.585307 0.037 Uiso 1 1 calc GR . . . .
H33B H 0.429714 0.819106 0.604110 0.037 Uiso 1 1 calc GR . . . .
H33C H 0.271164 0.843801 0.618136 0.037 Uiso 1 1 calc GR . . . .
C34 C 0.2909(3) 0.70465(17) 0.60812(5) 0.0165(5) Uani 1 1 d . . . . .
C35 C 0.1913(3) 0.66252(18) 0.58968(5) 0.0187(5) Uani 1 1 d . . . . .
H35 H 0.156657 0.700984 0.574930 0.022 Uiso 1 1 calc R . . . .
C36 C 0.1345(3) 0.57111(17) 0.58974(5) 0.0163(5) Uani 1 1 d . . . . .
C37 C 0.0244(3) 0.54789(19) 0.56654(6) 0.0241(6) Uani 1 1 d . . . . .
H37A H 0.017190 0.600722 0.553703 0.036 Uiso 1 1 calc GR . . . .
H37B H -0.075105 0.535090 0.574520 0.036 Uiso 1 1 calc GR . . . .
H37C H 0.059947 0.492866 0.556430 0.036 Uiso 1 1 calc GR . . . .
C38 C 0.1009(3) 0.41551(17) 0.60691(5) 0.0174(5) Uani 1 1 d . . . . .
H38A H 0.000932 0.421683 0.597943 0.021 Uiso 1 1 calc R . . . .
H38B H 0.085008 0.391466 0.625995 0.021 Uiso 1 1 calc R . . . .
C39 C 0.1953(3) 0.34605(18) 0.59057(6) 0.0201(6) Uani 1 1 d . . . . .
H39A H 0.289176 0.332563 0.600968 0.024 Uiso 1 1 calc R . . . .
H39B H 0.223651 0.373672 0.572440 0.024 Uiso 1 1 calc R . . . .
C40 C 0.1094(3) 0.25529(17) 0.58562(6) 0.0190(5) Uani 1 1 d . . . . .
H40A H 0.040247 0.264436 0.569676 0.023 Uiso 1 1 calc R . . . .
H40B H 0.046706 0.242251 0.602209 0.023 Uiso 1 1 calc R . . . .
C41 C 0.0738(3) 0.06756(17) 0.57515(6) 0.0214(6) Uani 1 1 d . . . . .
C42 C 0.0068(3) 0.0553(2) 0.54927(6) 0.0277(6) Uani 1 1 d . . . . .
H42 H 0.045356 0.087773 0.533592 0.033 Uiso 1 1 calc R . . . .
C43 C -0.1157(4) -0.0036(2) 0.54604(7) 0.0346(7) Uani 1 1 d . . . . .
H43 H -0.161292 -0.010691 0.528277 0.041 Uiso 1 1 calc R . . . .
C44 C -0.1713(4) -0.0519(2) 0.56849(8) 0.0407(8) Uani 1 1 d . . . . .
H44 H -0.253301 -0.093688 0.566182 0.049 Uiso 1 1 calc R . . . .
C45 C -0.1075(4) -0.0393(3) 0.59439(8) 0.0486(10) Uani 1 1 d . . . . .
H45 H -0.147234 -0.071614 0.610005 0.058 Uiso 1 1 calc R . . . .
C46 C 0.0142(4) 0.0200(2) 0.59781(7) 0.0380(8) Uani 1 1 d . . . . .
H46 H 0.057085 0.028338 0.615756 0.046 Uiso 1 1 calc R . . . .
C47 C 0.3018(3) 0.12207(18) 0.61295(6) 0.0193(5) Uani 1 1 d . . . . .
C48 C 0.4010(3) 0.04682(19) 0.61451(6) 0.0249(6) Uani 1 1 d . . . . .
H48 H 0.430198 0.015691 0.597928 0.030 Uiso 1 1 calc R . . . .
C49 C 0.4576(3) 0.0167(2) 0.63988(6) 0.0275(6) Uani 1 1 d . . . . .
H49 H 0.522388 -0.035855 0.640614 0.033 Uiso 1 1 calc R . . . .
C50 C 0.4197(3) 0.0631(2) 0.66412(6) 0.0295(7) Uani 1 1 d . . . . .
H50 H 0.459123 0.043046 0.681498 0.035 Uiso 1 1 calc R . . . .
C51 C 0.3241(4) 0.1389(2) 0.66284(6) 0.0305(7) Uani 1 1 d . . . . .
H51 H 0.299029 0.171405 0.679429 0.037 Uiso 1 1 calc R . . . .
C52 C 0.2641(3) 0.1684(2) 0.63758(6) 0.0242(6) Uani 1 1 d . . . . .
H52 H 0.197362 0.220025 0.637063 0.029 Uiso 1 1 calc R . . . .
C53 C 0.4470(3) 0.71447(17) 0.64860(5) 0.0175(5) Uani 1 1 d . . . . .
C54 C 0.3727(3) 0.76612(18) 0.66940(5) 0.0197(6) Uani 1 1 d . . . . .
C55 C 0.4599(3) 0.81649(19) 0.68831(6) 0.0257(6) Uani 1 1 d . . . . .
H55 H 0.411616 0.851549 0.702505 0.031 Uiso 1 1 calc R . . . .
C56 C 0.6150(4) 0.8161(2) 0.68670(6) 0.0320(7) Uani 1 1 d . . . . .
H56 H 0.672542 0.851735 0.699528 0.038 Uiso 1 1 calc R . . . .
C57 C 0.6870(3) 0.7641(2) 0.66649(6) 0.0292(7) Uani 1 1 d . . . . .
H57 H 0.793904 0.764162 0.665672 0.035 Uiso 1 1 calc R . . . .
C58 C 0.6055(3) 0.71164(18) 0.64729(6) 0.0216(6) Uani 1 1 d . . . . .
C59 C 0.2024(3) 0.76332(19) 0.67227(6) 0.0231(6) Uani 1 1 d . . . . .
H59 H 0.159319 0.749249 0.653503 0.028 Uiso 1 1 calc R . . . .
C60 C 0.1596(4) 0.6831(2) 0.69169(6) 0.0326(7) Uani 1 1 d . . . . .
H60A H 0.049788 0.680580 0.693644 0.049 Uiso 1 1 calc GR . . . .
H60B H 0.205577 0.693178 0.709995 0.049 Uiso 1 1 calc GR . . . .
H60C H 0.196119 0.624288 0.683880 0.049 Uiso 1 1 calc GR . . . .
C61 C 0.1342(4) 0.8554(2) 0.68214(7) 0.0325(7) Uani 1 1 d . . . . .
H61A H 0.024009 0.851246 0.681510 0.049 Uiso 1 1 calc GR . . . .
H61B H 0.168133 0.905898 0.669960 0.049 Uiso 1 1 calc GR . . . .
H61C H 0.166693 0.867906 0.701264 0.049 Uiso 1 1 calc GR . . . .
C62 C 0.6876(3) 0.65384(19) 0.62549(6) 0.0251(6) Uani 1 1 d . . . . .
H62 H 0.612131 0.611256 0.616730 0.030 Uiso 1 1 calc R . . . .
C63 C 0.7507(4) 0.7163(2) 0.60257(8) 0.0472(10) Uani 1 1 d . . . . .
H63A H 0.795647 0.677669 0.587958 0.071 Uiso 1 1 calc GR . . . .
H63B H 0.827893 0.757475 0.610424 0.071 Uiso 1 1 calc GR . . . .
H63C H 0.669207 0.753891 0.594633 0.071 Uiso 1 1 calc GR . . . .
C64 C 0.8114(3) 0.5934(2) 0.63818(7) 0.0345(7) Uani 1 1 d . . . . .
H64A H 0.852713 0.552053 0.623866 0.052 Uiso 1 1 calc GR . . . .
H64B H 0.769085 0.555951 0.653340 0.052 Uiso 1 1 calc GR . . . .
H64C H 0.891706 0.633294 0.645492 0.052 Uiso 1 1 calc GR . . . .
C65 C 0.4622(3) 0.0365(2) 0.54301(6) 0.0270(6) Uani 1 1 d . . . . .
C66 C 0.3106(3) 0.1749(2) 0.51048(6) 0.0270(6) Uani 1 1 d . . . . .

loop_
_atom_site_aniso_label
_atom_site_aniso_U_11
_atom_site_aniso_U_22
_atom_site_aniso_U_33
_atom_site_aniso_U_23
_atom_site_aniso_U_13
_atom_site_aniso_U_12
Zn1 0.01804(15) 0.01414(14) 0.01400(15) 0.00066(11) -0.00119(11) 0.00095(12)
Ni1 0.01607(17) 0.02065(17) 0.02009(18) -0.00638(14) -0.00029(14) -0.00053(14)
P1 0.0146(3) 0.0204(3) 0.0134(3) -0.0027(3) -0.0003(3) 0.0007(3)
O1 0.0426(14) 0.0251(12) 0.0606(16) -0.0159(11) -0.0062(12) 0.0082(10)
N1 0.0168(11) 0.0148(10) 0.0127(10) -0.0015(8) 0.0004(8) 0.0012(8)
C1 0.0277(15) 0.0201(13) 0.0161(13) 0.0027(10) 0.0006(11) 0.0033(11)
Zn2 0.01789(15) 0.01254(13) 0.01543(15) 0.00064(11) -0.00066(12) 0.00048(12)
P2 0.0159(3) 0.0144(3) 0.0214(3) -0.0045(3) 0.0007(3) -0.0014(3)
O2 0.0351(13) 0.0549(15) 0.0278(12) -0.0109(11) -0.0132(10) 0.0074(11)
N2 0.0169(11) 0.0172(10) 0.0129(10) -0.0015(8) -0.0007(8) 0.0001(9)
C2 0.0171(13) 0.0164(12) 0.0141(12) -0.0008(10) -0.0020(10) -0.0015(10)
N3 0.0182(11) 0.0130(10) 0.0162(11) -0.0005(8) -0.0013(9) -0.0028(8)
C3 0.0237(14) 0.0159(12) 0.0160(13) 0.0015(10) -0.0022(11) 0.0035(11)
N4 0.0161(11) 0.0144(10) 0.0160(11) -0.0015(8) 0.0020(9) -0.0008(8)
C4 0.0163(13) 0.0166(12) 0.0186(13) -0.0022(10) -0.0044(10) 0.0013(10)
C5 0.0270(15) 0.0250(14) 0.0196(14) -0.0012(11) 0.0005(12) 0.0078(12)
C6 0.0172(13) 0.0206(13) 0.0150(13) -0.0010(10) 0.0010(10) -0.0016(10)
C7 0.0156(13) 0.0249(14) 0.0158(13) -0.0025(10) 0.0001(10) -0.0017(11)
C8 0.0145(12) 0.0246(13) 0.0152(13) -0.0015(10) -0.0017(10) 0.0008(11)
C9 0.0175(13) 0.0243(13) 0.0138(13) 0.0015(10) -0.0017(10) 0.0041(11)
C10 0.0238(15) 0.0286(15) 0.0167(13) -0.0003(11) 0.0012(11) 0.0022(12)
C11 0.0288(16) 0.0356(17) 0.0193(14) -0.0034(12) 0.0020(12) 0.0104(13)
C12 0.0230(15) 0.0445(18) 0.0169(14) 0.0056(13) 0.0054(12) 0.0111(13)
C13 0.0190(14) 0.0392(17) 0.0248(15) 0.0069(13) 0.0017(12) 0.0008(13)
C14 0.0226(14) 0.0267(14) 0.0179(14) 0.0015(11) -0.0018(11) 0.0004(12)
C15 0.0157(13) 0.0217(13) 0.0183(13) -0.0001(10) 0.0042(10) 0.0015(10)
C16 0.0217(14) 0.0285(15) 0.0225(14) 0.0026(12) -0.0012(12) -0.0007(12)
C17 0.0274(16) 0.0338(16) 0.0273(16) 0.0082(13) 0.0026(13) 0.0063(13)
C18 0.0402(19) 0.0268(15) 0.0290(16) 0.0047(13) 0.0104(14) 0.0133(14)
C19 0.053(2) 0.0244(15) 0.0279(16) -0.0065(13) -0.0016(15) 0.0070(15)
C20 0.0337(17) 0.0250(15) 0.0240(15) -0.0023(12) -0.0046(13) 0.0036(13)
C21 0.0201(13) 0.0157(12) 0.0139(12) 0.0021(10) 0.0024(10) 0.0006(10)
C22 0.0235(14) 0.0166(12) 0.0134(12) 0.0000(10) 0.0005(11) 0.0011(10)
C23 0.0307(16) 0.0166(12) 0.0208(14) -0.0029(11) -0.0024(12) 0.0037(11)
C24 0.0305(16) 0.0252(14) 0.0195(14) -0.0014(11) 0.0070(12) 0.0074(12)
C25 0.0213(14) 0.0269(15) 0.0262(15) 0.0038(12) 0.0042(12) 0.0047(12)
C26 0.0188(13) 0.0164(13) 0.0236(14) 0.0019(10) -0.0004(11) 0.0012(10)
C27 0.0209(14) 0.0206(13) 0.0235(14) -0.0031(11) -0.0029(11) -0.0013(11)
C28 0.0325(18) 0.0363(17) 0.0392(19) 0.0087(15) 0.0011(14) -0.0053(15)
C29 0.0272(16) 0.0442(19) 0.0296(17) -0.0070(14) -0.0070(13) -0.0020(14)
C30 0.0185(14) 0.0223(14) 0.0357(17) -0.0045(12) -0.0046(12) -0.0007(11)
C31 0.076(3) 0.035(2) 0.073(3) 0.0263(19) -0.048(2) -0.029(2)
C32 0.0275(16) 0.0318(16) 0.0284(16) 0.0026(13) -0.0034(13) -0.0006(13)
C33 0.0342(16) 0.0139(12) 0.0252(15) 0.0028(11) -0.0043(12) -0.0018(12)
C34 0.0192(13) 0.0125(12) 0.0177(13) 0.0015(10) 0.0024(10) 0.0010(10)
C35 0.0236(14) 0.0169(12) 0.0155(13) 0.0009(10) -0.0016(11) 0.0018(11)
C36 0.0170(13) 0.0180(12) 0.0139(12) -0.0031(10) 0.0006(10) 0.0031(10)
C37 0.0260(15) 0.0236(14) 0.0228(14) -0.0010(11) -0.0059(12) -0.0008(12)
C38 0.0157(12) 0.0137(12) 0.0227(14) -0.0009(10) 0.0013(10) -0.0021(10)
C39 0.0148(13) 0.0164(12) 0.0292(15) -0.0042(11) 0.0030(11) -0.0018(10)
C40 0.0144(13) 0.0176(12) 0.0252(14) -0.0029(11) 0.0028(11) -0.0006(10)
C41 0.0213(14) 0.0134(12) 0.0295(15) -0.0046(11) 0.0006(12) 0.0011(10)
C42 0.0239(15) 0.0256(15) 0.0337(17) -0.0040(12) -0.0044(13) -0.0035(12)
C43 0.0302(17) 0.0309(16) 0.0426(19) -0.0015(14) -0.0123(14) -0.0068(14)
C44 0.0329(18) 0.0296(17) 0.060(2) 0.0037(16) -0.0154(16) -0.0144(14)
C45 0.049(2) 0.045(2) 0.052(2) 0.0134(17) -0.0086(18) -0.0295(18)
C46 0.0381(19) 0.0374(18) 0.0386(19) 0.0038(15) -0.0083(15) -0.0184(15)
C47 0.0180(13) 0.0155(12) 0.0245(14) -0.0005(10) -0.0011(11) -0.0051(10)
C48 0.0270(15) 0.0201(14) 0.0277(15) -0.0026(11) 0.0006(12) -0.0019(12)
C49 0.0307(16) 0.0197(14) 0.0320(16) 0.0027(12) -0.0042(13) 0.0003(12)
C50 0.0332(17) 0.0276(15) 0.0276(16) 0.0018(12) -0.0072(13) -0.0041(13)
C51 0.0347(17) 0.0328(17) 0.0241(16) -0.0056(13) 0.0010(13) 0.0001(14)
C52 0.0222(14) 0.0255(14) 0.0250(15) -0.0025(12) 0.0019(12) 0.0004(12)
C53 0.0236(14) 0.0114(11) 0.0177(13) -0.0003(10) -0.0027(11) -0.0027(10)
C54 0.0275(15) 0.0147(12) 0.0168(13) 0.0009(10) 0.0001(11) -0.0008(11)
C55 0.0391(17) 0.0210(14) 0.0171(14) -0.0049(11) -0.0030(12) 0.0005(13)
C56 0.0381(18) 0.0232(15) 0.0348(17) -0.0058(13) -0.0158(14) -0.0040(13)
C57 0.0237(15) 0.0232(14) 0.0408(18) -0.0013(13) -0.0079(13) -0.0039(12)
C58 0.0216(14) 0.0165(12) 0.0267(15) 0.0017(11) -0.0023(12) -0.0042(11)
C59 0.0271(15) 0.0200(13) 0.0223(14) -0.0033(11) 0.0046(12) -0.0013(11)
C60 0.0377(18) 0.0256(15) 0.0346(17) -0.0008(13) 0.0103(14) -0.0041(13)
C61 0.0295(17) 0.0251(15) 0.0430(19) -0.0064(14) 0.0099(14) 0.0027(13)
C62 0.0205(14) 0.0222(14) 0.0326(16) 0.0007(12) 0.0019(12) -0.0007(12)
C63 0.054(2) 0.0337(18) 0.054(2) 0.0103(16) 0.0261(19) 0.0125(17)
C64 0.0285(17) 0.0301(16) 0.0450(19) -0.0022(14) -0.0015(14) 0.0071(14)
C65 0.0183(14) 0.0318(17) 0.0311(16) -0.0108(13) 0.0001(12) -0.0021(12)
C66 0.0171(14) 0.0313(16) 0.0326(17) -0.0124(13) -0.0010(12) -0.0014(12)

loop_
_atom_type_symbol
_atom_type_description
_atom_type_scat_dispersion_real
_atom_type_scat_dispersion_imag
_atom_type_scat_source
C C 0.0033 0.0016 'International Tables Vol C Tables 4.2.6.8 and 6.1.1.4'
H H 0.0000 0.0000 'International Tables Vol C Tables 4.2.6.8 and 6.1.1.4'
N N 0.0061 0.0033 'International Tables Vol C Tables 4.2.6.8 and 6.1.1.4'
Ni Ni 0.3393 1.1124 'International Tables Vol C Tables 4.2.6.8 and 6.1.1.4'
P P 0.1023 0.0942 'International Tables Vol C Tables 4.2.6.8 and 6.1.1.4'
Zn Zn 0.2839 1.4301 'International Tables Vol C Tables 4.2.6.8 and 6.1.1.4'
O O 0.0106 0.0060 'International Tables Vol C Tables 4.2.6.8 and 6.1.1.4'

loop_
_geom_angle_atom_site_label_1
_geom_angle_atom_site_label_2
_geom_angle_atom_site_label_3
_geom_angle
_geom_angle_site_symmetry_1
_geom_angle_site_symmetry_3
_geom_angle_publ_flag
N1 Zn1 Zn2 132.33(6) . . ?
N1 Zn1 N2 94.79(8) . . ?
N2 Zn1 Zn2 132.79(6) . . ?
P2 Ni1 P1 113.22(3) . . ?
C65 Ni1 P1 112.96(9) . . ?
C65 Ni1 P2 104.82(10) . . ?
C66 Ni1 P1 103.11(10) . . ?
C66 Ni1 P2 115.14(10) . . ?
C66 Ni1 C65 107.72(13) . . ?
C8 P1 Ni1 120.89(9) . . ?
C8 P1 C9 99.11(12) . . ?
C8 P1 C15 103.15(12) . . ?
C9 P1 Ni1 113.42(9) . . ?
C15 P1 Ni1 116.08(9) . . ?
C15 P1 C9 101.19(12) . . ?
C2 N1 Zn1 122.88(17) . . ?
C2 N1 C21 118.1(2) . . ?
C21 N1 Zn1 118.83(16) . . ?
N3 Zn2 Zn1 134.42(6) . . ?
N4 Zn2 Zn1 130.88(6) . . ?
N4 Zn2 N3 94.64(8) . . ?
C40 P2 Ni1 121.06(9) . . ?
C40 P2 C41 97.38(12) . . ?
C41 P2 Ni1 114.12(9) . . ?
C47 P2 Ni1 116.59(9) . . ?
C47 P2 C40 103.46(12) . . ?
C47 P2 C41 100.84(12) . . ?
C4 N2 Zn1 123.58(18) . . ?
C4 N2 C6 118.4(2) . . ?
C6 N2 Zn1 117.74(16) . . ?
N1 C2 C1 119.5(2) . . ?
N1 C2 C3 124.6(2) . . ?
C3 C2 C1 116.0(2) . . ?
C34 N3 Zn2 122.79(17) . . ?
C34 N3 C53 119.1(2) . . ?
C53 N3 Zn2 118.08(16) . . ?
C2 C3 C4 129.4(2) . . ?
C36 N4 Zn2 123.34(17) . . ?
C36 N4 C38 118.6(2) . . ?
C38 N4 Zn2 117.62(16) . . ?
N2 C4 C3 123.7(2) . . ?
N2 C4 C5 120.5(2) . . ?
C3 C4 C5 115.8(2) . . ?
N2 C6 C7 112.0(2) . . ?
C6 C7 C8 112.0(2) . . ?
C7 C8 P1 114.35(17) . . ?
C10 C9 P1 119.5(2) . . ?
C14 C9 P1 121.7(2) . . ?
C14 C9 C10 118.8(3) . . ?
C9 C10 C11 120.5(3) . . ?
C12 C11 C10 119.8(3) . . ?
C11 C12 C13 120.2(3) . . ?
C14 C13 C12 120.0(3) . . ?
C13 C14 C9 120.7(3) . . ?
C16 C15 P1 117.7(2) . . ?
C16 C15 C20 117.7(3) . . ?
C20 C15 P1 124.6(2) . . ?
C17 C16 C15 121.6(3) . . ?
C18 C17 C16 120.2(3) . . ?
C17 C18 C19 119.2(3) . . ?
C18 C19 C20 120.5(3) . . ?
C15 C20 C19 120.9(3) . . ?
C22 C21 N1 119.5(2) . . ?
C26 C21 N1 120.0(2) . . ?
C26 C21 C22 120.5(2) . . ?
C21 C22 C27 121.4(2) . . ?
C23 C22 C21 118.5(2) . . ?
C23 C22 C27 120.0(2) . . ?
C24 C23 C22 121.3(3) . . ?
C25 C24 C23 119.7(3) . . ?
C24 C25 C26 121.3(3) . . ?
C21 C26 C30 122.4(2) . . ?
C25 C26 C21 118.6(2) . . ?
C25 C26 C30 119.0(2) . . ?
C22 C27 C28 109.4(2) . . ?
C22 C27 C29 112.6(2) . . ?
C28 C27 C29 110.3(2) . . ?
C26 C30 C31 110.2(3) . . ?
C26 C30 C32 112.8(2) . . ?
C31 C30 C32 110.2(3) . . ?
N3 C34 C33 119.2(2) . . ?
N3 C34 C35 124.5(2) . . ?
C35 C34 C33 116.3(2) . . ?
C34 C35 C36 129.3(2) . . ?
N4 C36 C35 123.7(2) . . ?
N4 C36 C37 120.5(2) . . ?
C35 C36 C37 115.7(2) . . ?
N4 C38 C39 112.3(2) . . ?
C38 C39 C40 111.4(2) . . ?
C39 C40 P2 115.31(18) . . ?
C42 C41 P2 118.8(2) . . ?
C42 C41 C46 118.4(3) . . ?
C46 C41 P2 122.6(2) . . ?
C43 C42 C41 120.8(3) . . ?
C44 C43 C42 120.1(3) . . ?
C43 C44 C45 119.7(3) . . ?
C44 C45 C46 120.5(3) . . ?
C45 C46 C41 120.4(3) . . ?
C48 C47 P2 117.6(2) . . ?
C48 C47 C52 118.3(3) . . ?
C52 C47 P2 124.2(2) . . ?
C49 C48 C47 121.1(3) . . ?
C50 C49 C48 120.1(3) . . ?
C51 C50 C49 119.4(3) . . ?
C50 C51 C52 120.9(3) . . ?
C51 C52 C47 120.2(3) . . ?
C54 C53 N3 119.1(2) . . ?
C54 C53 C58 121.0(2) . . ?
C58 C53 N3 119.8(2) . . ?
C53 C54 C59 121.2(2) . . ?
C55 C54 C53 118.4(3) . . ?
C55 C54 C59 120.4(2) . . ?
C56 C55 C54 121.0(3) . . ?
C55 C56 C57 120.2(3) . . ?
C56 C57 C58 121.2(3) . . ?
C53 C58 C62 121.7(2) . . ?
C57 C58 C53 118.2(3) . . ?
C57 C58 C62 120.1(3) . . ?
C54 C59 C60 108.8(2) . . ?
C54 C59 C61 113.5(2) . . ?
C61 C59 C60 111.3(2) . . ?
C58 C62 C63 110.6(2) . . ?
C58 C62 C64 112.3(2) . . ?
C63 C62 C64 111.0(3) . . ?
O1 C65 Ni1 173.8(3) . . ?
O2 C66 Ni1 172.2(3) . . ?

loop_
_geom_bond_atom_site_label_1
_geom_bond_atom_site_label_2
_geom_bond_distance
_geom_bond_site_symmetry_2
_geom_bond_publ_flag
Zn1 N1 2.000(2) . ?
Zn1 Zn2 2.3782(4) . ?
Zn1 N2 2.002(2) . ?
Ni1 P1 2.2165(8) . ?
Ni1 P2 2.2134(8) . ?
Ni1 C65 1.777(3) . ?
Ni1 C66 1.770(3) . ?
P1 C8 1.839(3) . ?
P1 C9 1.846(3) . ?
P1 C15 1.841(3) . ?
O1 C65 1.145(4) . ?
N1 C2 1.338(3) . ?
N1 C21 1.431(3) . ?
C1 C2 1.516(3) . ?
Zn2 N3 1.997(2) . ?
Zn2 N4 1.994(2) . ?
P2 C40 1.837(3) . ?
P2 C41 1.838(3) . ?
P2 C47 1.833(3) . ?
O2 C66 1.152(4) . ?
N2 C4 1.327(3) . ?
N2 C6 1.469(3) . ?
C2 C3 1.397(4) . ?
N3 C34 1.336(3) . ?
N3 C53 1.438(3) . ?
C3 C4 1.405(4) . ?
N4 C36 1.326(3) . ?
N4 C38 1.465(3) . ?
C4 C5 1.521(4) . ?
C6 C7 1.526(3) . ?
C7 C8 1.532(3) . ?
C9 C10 1.390(4) . ?
C9 C14 1.391(4) . ?
C10 C11 1.394(4) . ?
C11 C12 1.377(4) . ?
C12 C13 1.385(4) . ?
C13 C14 1.381(4) . ?
C15 C16 1.392(4) . ?
C15 C20 1.391(4) . ?
C16 C17 1.386(4) . ?
C17 C18 1.382(4) . ?
C18 C19 1.385(4) . ?
C19 C20 1.393(4) . ?
C21 C22 1.410(4) . ?
C21 C26 1.405(4) . ?
C22 C23 1.391(4) . ?
C22 C27 1.521(4) . ?
C23 C24 1.382(4) . ?
C24 C25 1.379(4) . ?
C25 C26 1.396(4) . ?
C26 C30 1.514(4) . ?
C27 C28 1.528(4) . ?
C27 C29 1.529(4) . ?
C30 C31 1.521(4) . ?
C30 C32 1.524(4) . ?
C33 C34 1.518(3) . ?
C34 C35 1.390(4) . ?
C35 C36 1.406(3) . ?
C36 C37 1.520(4) . ?
C38 C39 1.522(3) . ?
C39 C40 1.529(3) . ?
C41 C42 1.389(4) . ?
C41 C46 1.390(4) . ?
C42 C43 1.387(4) . ?
C43 C44 1.374(5) . ?
C44 C45 1.379(5) . ?
C45 C46 1.386(4) . ?
C47 C48 1.396(4) . ?
C47 C52 1.398(4) . ?
C48 C49 1.388(4) . ?
C49 C50 1.384(4) . ?
C50 C51 1.382(4) . ?
C51 C52 1.391(4) . ?
C53 C54 1.409(4) . ?
C53 C58 1.408(4) . ?
C54 C55 1.396(4) . ?
C54 C59 1.518(4) . ?
C55 C56 1.379(4) . ?
C56 C57 1.382(4) . ?
C57 C58 1.394(4) . ?
C58 C62 1.523(4) . ?
C59 C60 1.530(4) . ?
C59 C61 1.529(4) . ?
C62 C63 1.527(4) . ?
C62 C64 1.527(4) . ?
